data_8100541
loop_
_publ_author_name
'Patel, Urmila H.'
'Dave, Chaitanya G.'
'Jotani, Mukesh M.'
'Shah, Hetal C.'

_publ_section_title
;
Crystal structure of 2-(O,O-isopropyledene-2,3-dihydroxypropoxy)-3-
cyano-4,6-diphenylpyridine, C~24~H~22~N~2~O~3~
;
_journal_coden_ASTM ZKNSFT
_journal_issue 1
_journal_name_full 'Zeitschrift f\"ur Kristallographie - New Crystal Structures'
_journal_page_first 32
_journal_page_last 34
_journal_paper_doi 10.1524/ncrs.2002.217.1.32
_journal_volume 217
_journal_year 2002
_chemical_formula_moiety 'C24 H22 N2 O3'
_chemical_formula_structural 'C24 H22 N2 O3'
_chemical_formula_sum 'C24 H22 N2 O3'
_chemical_formula_weight 386.43
_space_group_IT_number 9
_symmetry_cell_setting monoclinic
_symmetry_space_group_name_Hall 'C -2yc'
_symmetry_space_group_name_H-M 'C 1 c 1'
_cell_angle_alpha 90.00
_cell_angle_beta 94.199(18)
_cell_angle_gamma 90.00
_cell_formula_units_Z 8
_cell_length_a 15.462(4)
_cell_length_b 11.446(2)
_cell_length_c 23.005(4)
_cell_measurement_temperature 293(2)
_cell_volume 4060.5(15)
_diffrn_ambient_temperature 293(2)
_exptl_crystal_density_diffrn 1.264
_exptl_crystal_density_meas 1.232
_cod_depositor_comments
;
 Updated bibliographic information.

 Antanas Vaitkus,
 2020-10-02

The following automatic conversions were performed:
'_geom_bond_publ_flag' value 'Y' changed to 'y' according to
'/home/saulius/struct/CIF-dictionaries/cif_core.dic' dictionary named
'cif_core.dic' version 2.4.1 from 2010-06-29 (32 times).

Automatic conversion script
Id: cif_fix_enum 1527 2010-12-29 10:47:43Z saulius 
;
_cod_original_sg_symbol_H-M 'C 2/c'
_cod_database_code 8100541

loop_
_symmetry_equiv_pos_as_xyz
'x, y, z'
'x, -y, z+1/2'
'x+1/2, y+1/2, z'
'x+1/2, -y+1/2, z+1/2'

loop_
_atom_site_label
_atom_site_type_symbol
_atom_site_fract_x
_atom_site_fract_y
_atom_site_fract_z
_atom_site_U_iso_or_equiv
_atom_site_adp_type
_atom_site_occupancy
_atom_site_calc_flag
_atom_site_refinement_flags
_atom_site_disorder_assembly
_atom_site_disorder_group
O1 O 0.7187(4) 0.0537(5) 1.04256(19) 0.0606(15) Uani 1 d . . .
O2 O 0.7375(4) 0.3289(5) 1.1131(2) 0.0616(14) Uani 1 d . . .
O3 O 0.6103(4) 0.3084(5) 1.1463(3) 0.094(2) Uani 1 d . . .
N1 N 0.7102(4) 0.0600(5) 0.9420(2) 0.0452(13) Uani 1 d . . .
N2 N 0.7275(6) -0.2133(7) 1.0962(3) 0.078(2) Uani 1 d . . .
C5 C 0.7041(4) -0.0055(6) 0.8920(3) 0.0436(15) Uani 1 d . . .
C4 C 0.6998(4) -0.1217(6) 0.8889(3) 0.0438(15) Uani 1 d . . .
H4 H 0.6940 -0.1591 0.8530 0.053 Uiso 1 calc R . .
C3 C 0.7042(4) -0.1879(6) 0.9415(2) 0.0402(14) Uani 1 d . . .
C2 C 0.7097(4) -0.1212(6) 0.9939(3) 0.0432(15) Uani 1 d . . .
C1 C 0.7123(5) -0.0013(6) 0.9918(3) 0.0463(16) Uani 1 d . . .
C6 C 0.6992(4) -0.3137(7) 0.9395(3) 0.0466(16) Uani 1 d . . .
C7 C 0.7467(5) -0.3773(7) 0.8992(4) 0.0565(18) Uani 1 d . . .
H7 H 0.7794 -0.3366 0.8736 0.068 Uiso 1 calc R . .
C8 C 0.7456(7) -0.4959(7) 0.8974(4) 0.070(2) Uani 1 d . . .
H8 H 0.7745 -0.5352 0.8692 0.084 Uiso 1 calc R . .
C9 C 0.7009(7) -0.5591(6) 0.9379(4) 0.068(2) Uani 1 d . . .
H9 H 0.7035 -0.6403 0.9391 0.082 Uiso 1 calc R . .
C10 C 0.6544(6) -0.4999(8) 0.9746(4) 0.064(2) Uani 1 d . . .
H10 H 0.6208 -0.5412 0.9994 0.077 Uiso 1 calc R . .
C11 C 0.6543(5) -0.3814(7) 0.9769(4) 0.0574(19) Uani 1 d . . .
H11 H 0.6230 -0.3446 1.0046 0.069 Uiso 1 calc R . .
C12 C 0.6984(4) 0.0677(6) 0.8361(3) 0.0457(17) Uani 1 d . . .
C13 C 0.6699(5) 0.1814(7) 0.8363(3) 0.0580(19) Uani 1 d . . .
H13 H 0.6553 0.2143 0.8712 0.070 Uiso 1 calc R . .
C14 C 0.6623(6) 0.2479(8) 0.7864(4) 0.069(2) Uani 1 d . . .
H14 H 0.6398 0.3232 0.7868 0.083 Uiso 1 calc R . .
C15 C 0.6886(6) 0.2004(8) 0.7362(3) 0.066(2) Uani 1 d . . .
H15 H 0.6874 0.2459 0.7027 0.079 Uiso 1 calc R . .
C16 C 0.7159(6) 0.0906(8) 0.7342(3) 0.062(2) Uani 1 d . . .
H16 H 0.7293 0.0581 0.6989 0.074 Uiso 1 calc R . .
C17 C 0.7247(5) 0.0216(7) 0.7868(3) 0.0538(18) Uani 1 d . . .
H17 H 0.7481 -0.0533 0.7865 0.065 Uiso 1 calc R . .
C18 C 0.7181(5) -0.1768(7) 1.0499(3) 0.0491(16) Uani 1 d . . .
C19 C 0.7239(7) 0.1764(7) 1.0425(3) 0.063(2) Uani 1 d . . .
H19A H 0.6775 0.2104 1.0174 0.076 Uiso 1 calc R . .
H19B H 0.7792 0.2027 1.0299 0.076 Uiso 1 calc R . .
C20 C 0.7145(6) 0.2084(7) 1.1075(3) 0.067(2) Uani 1 d . . .
H20 H 0.7584 0.1637 1.1310 0.080 Uiso 1 calc R . .
C21 C 0.6346(7) 0.1897(8) 1.1316(4) 0.075(3) Uani 1 d . . .
H21A H 0.6412 0.1405 1.1660 0.090 Uiso 1 calc R . .
H21B H 0.5924 0.1549 1.1035 0.090 Uiso 1 calc R . .
C22 C 0.6858(5) 0.3738(7) 1.1575(3) 0.0553(19) Uani 1 d . . .
C23 C 0.6721(9) 0.4978(11) 1.1493(6) 0.119(5) Uani 1 d . . .
H23A H 0.6387 0.5274 1.1797 0.179 Uiso 1 calc R . .
H23B H 0.6413 0.5114 1.1121 0.179 Uiso 1 calc R . .
H23C H 0.7271 0.5370 1.1507 0.179 Uiso 1 calc R . .
C24 C 0.7228(8) 0.3473(12) 1.2184(4) 0.095(3) Uani 1 d . . .
H24A H 0.7364 0.2657 1.2216 0.143 Uiso 1 calc R . .
H24B H 0.6809 0.3670 1.2457 0.143 Uiso 1 calc R . .
H24C H 0.7745 0.3925 1.2268 0.143 Uiso 1 calc R . .
O1' O 0.9274(3) 0.0531(4) 0.89286(18) 0.0510(12) Uani 1 d . . .
O2' O 0.9037(4) 0.3288(5) 0.8192(3) 0.0785(19) Uani 1 d . . .
O3' O 1.0363(3) 0.3026(6) 0.7866(2) 0.0698(15) Uani 1 d . . .
N1' N 0.9338(4) 0.0588(5) 0.9935(2) 0.0473(14) Uani 1 d . . .
N2' N 0.9164(6) -0.2138(7) 0.8391(3) 0.077(2) Uani 1 d . . .
C5' C 0.9404(4) 0.0015(5) 1.0447(3) 0.0396(14) Uani 1 d . . .
C4' C 0.9450(5) -0.1238(6) 1.0443(3) 0.0427(14) Uani 1 d . . .
H4' H 0.9500 -0.1635 1.0797 0.051 Uiso 1 calc R . .
C3' C 0.9422(4) -0.1864(6) 0.9940(3) 0.0412(14) Uani 1 d . . .
C2' C 0.9336(4) -0.1253(6) 0.9418(3) 0.0422(14) Uani 1 d . . .
C1' C 0.9323(4) -0.0015(5) 0.9457(3) 0.0407(14) Uani 1 d . . .
C6' C 0.9413(4) -0.3191(5) 0.9959(3) 0.0395(14) Uani 1 d . . .
C7' C 0.8980(5) -0.3743(6) 1.0376(3) 0.0507(16) Uani 1 d . . .
H7' H 0.8704 -0.3310 1.0650 0.061 Uiso 1 calc R . .
C8' C 0.8953(7) -0.4971(7) 1.0389(4) 0.065(2) Uani 1 d . . .
H8' H 0.8626 -0.5352 1.0656 0.078 Uiso 1 calc R . .
C9' C 0.9396(7) -0.5587(7) 1.0020(4) 0.071(2) Uani 1 d . . .
H9' H 0.9390 -0.6398 1.0043 0.086 Uiso 1 calc R . .
C10' C 0.9875(6) -0.5040(7) 0.9594(4) 0.063(2) Uani 1 d . . .
H10' H 1.0176 -0.5484 0.9336 0.076 Uiso 1 calc R . .
C11' C 0.9886(5) -0.3826(6) 0.9569(3) 0.0493(16) Uani 1 d . . .
H11' H 1.0202 -0.3442 0.9298 0.059 Uiso 1 calc R . .
C12' C 0.9434(5) 0.0686(6) 1.0975(3) 0.0450(16) Uani 1 d . . .
C13' C 0.9746(5) 0.1821(7) 1.0969(3) 0.0525(17) Uani 1 d . . .
H13' H 0.9924 0.2140 1.0625 0.063 Uiso 1 calc R . .
C14' C 0.9792(6) 0.2480(7) 1.1476(3) 0.064(2) Uani 1 d . . .
H14' H 0.9972 0.3254 1.1462 0.077 Uiso 1 calc R . .
C15' C 0.9575(6) 0.2009(8) 1.2009(3) 0.062(2) Uani 1 d . . .
H15' H 0.9635 0.2443 1.2351 0.075 Uiso 1 calc R . .
C16' C 0.9264(5) 0.0858(8) 1.2006(3) 0.060(2) Uani 1 d . . .
H16' H 0.9089 0.0535 1.2349 0.072 Uiso 1 calc R . .
C17' C 0.9216(5) 0.0218(6) 1.1521(3) 0.0524(17) Uani 1 d . . .
H17' H 0.9035 -0.0555 1.1539 0.063 Uiso 1 calc R . .
C18' C 0.9250(6) -0.1743(6) 0.8844(3) 0.0535(17) Uani 1 d . . .
C19' C 0.9223(6) 0.1803(7) 0.8902(3) 0.059(2) Uani 1 d . . .
H19C H 0.9728 0.2155 0.9107 0.071 Uiso 1 calc R . .
H19D H 0.8707 0.2082 0.9073 0.071 Uiso 1 calc R . .
C20' C 0.9189(4) 0.2085(6) 0.8274(4) 0.0553(17) Uani 1 d . . .
H20' H 0.8757 0.1611 0.8049 0.066 Uiso 1 calc R . .
C21' C 1.0111(6) 0.1929(8) 0.8053(5) 0.077(3) Uani 1 d . . .
H21C H 1.0514 0.1648 0.8365 0.092 Uiso 1 calc R . .
H21D H 1.0097 0.1373 0.7735 0.092 Uiso 1 calc R . .
C22' C 0.9577(5) 0.3711(7) 0.7795(3) 0.0541(18) Uani 1 d . . .
C23' C 0.9801(7) 0.4974(7) 0.7916(5) 0.077(2) Uani 1 d . . .
H23D H 0.9286 0.5442 0.7861 0.116 Uiso 1 calc R . .
H23E H 1.0218 0.5231 0.7654 0.116 Uiso 1 calc R . .
H23F H 1.0042 0.5054 0.8311 0.116 Uiso 1 calc R . .
C24' C 0.9098(9) 0.3476(12) 0.7179(5) 0.106(4) Uani 1 d . . .
H24D H 0.8578 0.3935 0.7137 0.160 Uiso 1 calc R . .
H24E H 0.8953 0.2662 0.7144 0.160 Uiso 1 calc R . .
H24F H 0.9472 0.3688 0.6881 0.160 Uiso 1 calc R . .

loop_
_atom_site_aniso_label
_atom_site_aniso_U_11
_atom_site_aniso_U_22
_atom_site_aniso_U_33
_atom_site_aniso_U_23
_atom_site_aniso_U_13
_atom_site_aniso_U_12
O1 0.093(4) 0.047(3) 0.041(2) -0.003(2) -0.003(3) 0.005(3)
O2 0.063(3) 0.059(3) 0.062(3) -0.013(2) 0.001(2) 0.002(3)
O3 0.061(3) 0.059(3) 0.157(6) -0.034(3) -0.029(3) 0.013(3)
N1 0.039(3) 0.043(3) 0.053(3) -0.003(2) -0.004(2) 0.002(2)
N2 0.108(6) 0.070(5) 0.057(4) 0.002(3) 0.021(4) 0.006(5)
C5 0.040(4) 0.055(4) 0.035(3) 0.004(3) -0.003(2) 0.000(3)
C4 0.037(3) 0.056(4) 0.038(3) 0.002(3) -0.001(3) -0.002(3)
C3 0.029(3) 0.051(4) 0.041(3) 0.005(3) 0.000(2) 0.002(3)
C2 0.034(3) 0.055(4) 0.040(3) 0.005(3) -0.003(2) 0.011(3)
C1 0.041(4) 0.054(4) 0.044(3) -0.005(3) 0.000(3) -0.005(3)
C6 0.034(3) 0.058(4) 0.047(3) -0.004(3) -0.002(3) 0.002(3)
C7 0.056(4) 0.058(4) 0.058(4) -0.009(3) 0.020(3) -0.005(4)
C8 0.073(6) 0.057(5) 0.080(5) -0.014(4) 0.017(5) 0.006(4)
C9 0.094(6) 0.043(4) 0.067(5) 0.001(3) 0.004(4) -0.031(4)
C10 0.061(5) 0.066(5) 0.066(5) -0.003(4) 0.006(4) -0.035(4)
C11 0.046(4) 0.057(5) 0.070(4) -0.009(4) 0.010(3) -0.013(4)
C12 0.034(4) 0.053(4) 0.051(4) 0.016(3) 0.002(3) -0.013(3)
C13 0.063(5) 0.061(5) 0.050(4) 0.002(3) 0.007(3) -0.002(4)
C14 0.080(6) 0.053(4) 0.074(5) 0.019(4) -0.008(4) -0.008(4)
C15 0.071(5) 0.075(6) 0.052(4) 0.021(4) 0.000(4) -0.009(5)
C16 0.069(5) 0.079(5) 0.038(3) 0.017(3) 0.007(3) -0.012(4)
C17 0.053(4) 0.060(5) 0.049(4) 0.011(3) 0.005(3) 0.007(4)
C18 0.052(4) 0.054(4) 0.041(3) -0.001(3) -0.002(3) 0.002(3)
C19 0.091(6) 0.049(4) 0.050(4) -0.004(3) 0.007(4) 0.009(4)
C20 0.109(7) 0.055(4) 0.036(3) -0.007(3) -0.002(3) -0.008(4)
C21 0.096(7) 0.064(5) 0.069(5) -0.005(4) 0.022(4) -0.014(5)
C22 0.049(4) 0.058(5) 0.057(4) -0.012(3) -0.008(3) 0.010(4)
C23 0.135(10) 0.096(8) 0.118(8) -0.044(6) -0.052(7) 0.065(7)
C24 0.103(7) 0.120(8) 0.061(5) -0.016(5) -0.005(5) -0.027(6)
O1' 0.066(3) 0.043(3) 0.043(2) 0.0044(19) 0.002(2) 0.004(2)
O2' 0.072(4) 0.053(3) 0.116(5) 0.018(3) 0.043(4) 0.015(3)
O3' 0.050(3) 0.096(4) 0.067(3) 0.006(3) 0.026(2) 0.001(3)
N1' 0.051(3) 0.050(3) 0.040(3) -0.001(2) 0.001(2) 0.010(3)
N2' 0.123(7) 0.065(4) 0.043(3) -0.006(3) 0.002(4) -0.018(5)
C5' 0.028(3) 0.038(3) 0.053(3) 0.005(3) 0.002(3) 0.007(2)
C4' 0.044(4) 0.039(3) 0.045(3) 0.003(3) -0.001(3) 0.004(3)
C3' 0.032(3) 0.042(4) 0.051(3) 0.007(3) 0.007(2) 0.008(3)
C2' 0.040(3) 0.043(3) 0.045(3) 0.003(3) 0.011(3) 0.008(3)
C1' 0.041(4) 0.039(3) 0.042(3) -0.002(2) -0.001(3) -0.008(3)
C6' 0.036(3) 0.032(3) 0.049(3) 0.001(3) -0.001(2) 0.009(3)
C7' 0.053(4) 0.047(4) 0.053(4) 0.002(3) 0.004(3) -0.001(3)
C8' 0.079(6) 0.052(4) 0.064(4) 0.014(4) 0.012(4) 0.004(4)
C9' 0.084(6) 0.047(4) 0.082(5) 0.014(4) -0.006(5) -0.014(4)
C10' 0.076(6) 0.045(4) 0.070(5) -0.007(3) 0.010(4) 0.004(4)
C11' 0.051(4) 0.052(4) 0.046(3) -0.003(3) 0.008(3) 0.009(3)
C12' 0.044(4) 0.048(4) 0.042(3) 0.012(3) -0.008(3) 0.006(3)
C13' 0.058(5) 0.054(4) 0.046(3) 0.002(3) 0.000(3) 0.001(3)
C14' 0.087(6) 0.056(4) 0.051(4) -0.004(3) 0.010(4) -0.017(4)
C15' 0.074(5) 0.061(5) 0.051(4) -0.006(3) 0.000(4) 0.001(4)
C16' 0.064(5) 0.063(5) 0.052(4) 0.013(3) 0.003(3) 0.002(4)
C17' 0.061(5) 0.050(4) 0.047(3) 0.009(3) 0.007(3) 0.010(4)
C18' 0.062(5) 0.043(4) 0.057(4) 0.004(3) 0.017(3) -0.005(3)
C19' 0.077(5) 0.043(4) 0.056(4) 0.006(3) -0.004(4) 0.013(4)
C20' 0.035(3) 0.044(4) 0.087(5) 0.004(3) 0.003(3) -0.008(3)
C21' 0.052(5) 0.055(5) 0.121(7) 0.009(5) -0.012(4) -0.002(4)
C22' 0.038(4) 0.061(5) 0.064(4) 0.018(3) 0.009(3) 0.000(3)
C23' 0.083(6) 0.053(4) 0.095(6) 0.011(4) -0.005(5) -0.010(4)
C24' 0.109(8) 0.118(9) 0.087(6) 0.003(6) -0.033(6) -0.031(7)

loop_
_geom_bond_atom_site_label_1
_geom_bond_atom_site_label_2
_geom_bond_distance
_geom_bond_site_symmetry_2
_geom_bond_publ_flag
O1 C1 1.324(8) . y
O1 C19 1.407(9) . y
O2 C20 1.429(9) . y
O2 C22 1.437(9) . y
O3 C22 1.394(10) . y
O3 C21 1.456(10) . y
N1 C1 1.341(9) . y
N1 C5 1.372(9) . y
N2 C18 1.144(10) . y
C5 C4 1.334(10) . ?
C5 C12 1.531(8) . y
C4 C3 1.424(9) . ?
C3 C2 1.424(9) . ?
C3 C6 1.443(10) . y
C2 C1 1.374(10) . ?
C2 C18 1.434(9) . y
C6 C11 1.383(11) . ?
C6 C7 1.424(10) . ?
C7 C8 1.358(12) . ?
C8 C9 1.401(13) . ?
C9 C10 1.333(13) . ?
C10 C11 1.357(12) . ?
C12 C17 1.342(10) . ?
C12 C13 1.373(10) . ?
C13 C14 1.376(10) . ?
C14 C15 1.364(13) . ?
C15 C16 1.328(14) . ?
C16 C17 1.443(9) . ?
C19 C20 1.556(9) . y
C20 C21 1.407(12) . y
C22 C23 1.446(14) . y
C22 C24 1.506(12) . y
O1' C1' 1.365(8) . y
O1' C19' 1.459(8) . y
O2' C22' 1.371(9) . y
O2' C20' 1.407(9) . y
O3' C21' 1.392(10) . y
O3' C22' 1.445(9) . y
N1' C1' 1.296(8) . y
N1' C5' 1.347(9) . y
N2' C18' 1.134(10) . y
C5' C12' 1.434(9) . y
C5' C4' 1.436(9) . ?
C4' C3' 1.359(9) . ?
C3' C2' 1.388(9) . ?
C3' C6' 1.519(9) . y
C2' C1' 1.420(9) . ?
C2' C18' 1.433(10) . y
C6' C7' 1.364(10) . ?
C6' C11' 1.401(9) . ?
C7' C8' 1.407(11) . ?
C8' C9' 1.331(14) . ?
C9' C10' 1.418(13) . ?
C10' C11' 1.391(10) . ?
C12' C13' 1.386(10) . ?
C12' C17' 1.429(9) . ?
C13' C14' 1.386(10) . ?
C14' C15' 1.403(11) . ?
C15' C16' 1.402(13) . ?
C16' C17' 1.332(11) . ?
C19' C20' 1.477(11) . y
C20' C21' 1.558(12) . y
C22' C23' 1.508(12) . y
C22' C24' 1.573(13) . y
